data_1563326
loop_
_publ_author_name
'Bang Jin, Geng'
'Soderholm, L.'

_publ_section_title
;
 Syntheses and single-crystal structures of CsTh(MoO4)2Cl and Na4Th(WO4)4
;
_journal_issue 2
_journal_name_full 'Journal of Solid State Chemistry'
_journal_page_first 337
_journal_page_last 342
_journal_paper_doi 10.1016/j.jssc.2010.12.003
_journal_volume 184
_journal_year 2011
_chemical_formula_moiety 'Cs Th (Mo O4)2 Cl'
_chemical_formula_sum 'Cl Cs Mo2 O8 Th'
_chemical_formula_weight 720.28
_chemical_name_common 'Cesium thorium bis(molybdate) chloride'
_space_group_IT_number 14
_space_group_name_Hall '-P 2ybc'
_space_group_name_H-M_alt 'P 1 21/c 1'
_symmetry_cell_setting monoclinic
_symmetry_space_group_name_H-M 'P 1 21/c 1'
_atom_sites_solution_primary direct
_atom_sites_solution_secondary difmap
_audit_creation_method SHELXL-97
_cell_angle_alpha 90.00
_cell_angle_beta 95.671(2)
_cell_angle_gamma 90.00
_cell_formula_units_Z 4
_cell_length_a 10.1700(14)
_cell_length_b 10.0303(14)
_cell_length_c 9.6494(13)
_cell_measurement_reflns_used 6433
_cell_measurement_temperature 100(2)
_cell_measurement_theta_max 33.43
_cell_measurement_theta_min 4.52
_cell_volume 979.5(2)
_computing_cell_refinement 'Bruker APEX2'
_computing_data_collection 'Bruker APEX2'
_computing_data_reduction 'Bruker SAINT'
_computing_molecular_graphics 'CrystalMaker for Windows ver. 2.0.6 (2008)'
_computing_publication_material 'SHELXTL-97 (Sheldrick, 1997)'
_computing_structure_refinement 'SHELXL-97 (Sheldrick, 1997)'
_computing_structure_solution 'SHELXS-97 (Sheldrick, 1990)'
_diffrn_ambient_temperature 100(2)
_diffrn_measured_fraction_theta_full 0.961
_diffrn_measured_fraction_theta_max 0.961
_diffrn_measurement_device_type 'Bruker APEX-II CCD'
_diffrn_measurement_method '0.3 wide w/ exposures'
_diffrn_radiation_monochromator graphite
_diffrn_radiation_source 'fine-focus sealed tube'
_diffrn_radiation_type MoK\a
_diffrn_radiation_wavelength 0.71073
_diffrn_reflns_av_R_equivalents 0.0376
_diffrn_reflns_av_sigmaI/netI 0.0323
_diffrn_reflns_limit_h_max 15
_diffrn_reflns_limit_h_min -15
_diffrn_reflns_limit_k_max 15
_diffrn_reflns_limit_k_min -15
_diffrn_reflns_limit_l_max 14
_diffrn_reflns_limit_l_min -14
_diffrn_reflns_number 16311
_diffrn_reflns_theta_full 33.59
_diffrn_reflns_theta_max 33.59
_diffrn_reflns_theta_min 4.51
_diffrn_standards_number 0
_exptl_absorpt_coefficient_mu 21.610
_exptl_absorpt_correction_T_max 0.354
_exptl_absorpt_correction_T_min 0.086
_exptl_absorpt_correction_type multi-scan
_exptl_absorpt_process_details SADABS
_exptl_crystal_colour colorless
_exptl_crystal_density_diffrn 4.884
_exptl_crystal_density_method 'not measured'
_exptl_crystal_description prism
_exptl_crystal_F_000 1240
_exptl_crystal_size_max 0.144
_exptl_crystal_size_mid 0.100
_exptl_crystal_size_min 0.048
_refine_diff_density_max 2.181
_refine_diff_density_min -1.535
_refine_diff_density_rms 0.339
_refine_ls_extinction_coef 0
_refine_ls_extinction_expression Fc^*^=kFc[1+0.001xFc^2^\l^3^/sin(2\q)]^-1/4^
_refine_ls_extinction_method SHELXL
_refine_ls_goodness_of_fit_ref 1.100
_refine_ls_matrix_type full
_refine_ls_number_parameters 119
_refine_ls_number_reflns 3718
_refine_ls_number_restraints 0
_refine_ls_restrained_S_all 1.100
_refine_ls_R_factor_all 0.0315
_refine_ls_R_factor_gt 0.0265
_refine_ls_shift/su_max 0.001
_refine_ls_shift/su_mean 0.000
_refine_ls_structure_factor_coef Fsqd
_refine_ls_weighting_details
; calc 
 [1.00000+0.00000exp(0.00(sin\q/\l)^2^)]/ 
   [\s^2^(Fo^2^)+0.0000+0.0000*P+(0.0296P)^2^+0.0000sin\q/\l] 
 where P = 1.00000Fo^2^ + 0.00000Fc^2^ 
;
_refine_ls_weighting_scheme calc
_refine_ls_wR_factor_gt 0.0582
_refine_ls_wR_factor_ref 0.0597
_reflns_number_gt 3322
_reflns_number_total 3718
_reflns_threshold_expression >2sigma(I)
_cod_data_source_file JSSC-2011-184-337.cif
_cod_data_source_block Cs
_cod_depositor_comments
;
The following automatic conversions were performed:

data item '_exptl_crystal_density_meas' value 'not measured' was
changed to '?' -- the value is perceived as not measured.

Automatic conversion script
Id: cif_fix_values 8369 2020-08-20 11:38:08Z andrius 
;
_cod_database_code 1563326

loop_
_symmetry_equiv_pos_as_xyz
'x, y, z'
'-x, y+1/2, -z+1/2'
'-x, -y, -z'
'x, -y-1/2, z-1/2'

loop_
_atom_site_label
_atom_site_type_symbol
_atom_site_fract_x
_atom_site_fract_y
_atom_site_fract_z
_atom_site_U_iso_or_equiv
_atom_site_adp_type
_atom_site_occupancy
_atom_site_symmetry_multiplicity
_atom_site_calc_flag
_atom_site_refinement_flags
_atom_site_disorder_assembly
_atom_site_disorder_group
Cs1 Cs 0.51718(3) 0.27641(3) 0.00556(3) 0.01284(7) Uani 1 1 d . . .
Th1 Th 0.169986(16) 0.465479(16) 0.303528(16) 0.00651(5) Uani 1 1 d . . .
Mo1 Mo 0.08300(4) 0.77748(4) 0.49528(4) 0.00671(8) Uani 1 1 d . . .
Mo2 Mo 0.20777(4) 0.09013(4) 0.21163(4) 0.00695(8) Uani 1 1 d . . .
O1 O 0.0067(3) 0.3299(3) 0.4044(3) 0.0106(6) Uani 1 1 d . . .
O2 O 0.0323(3) 0.3701(3) 0.1151(3) 0.0108(6) Uani 1 1 d . . .
O3 O 0.0329(3) 0.0870(3) 0.2020(3) 0.0104(6) Uani 1 1 d . . .
O4 O 0.1760(3) 0.6131(3) 0.1087(3) 0.0103(6) Uani 1 1 d . . .
O5 O 0.1997(3) 0.6818(3) 0.4120(3) 0.0098(6) Uani 1 1 d . . .
O6 O 0.2556(3) 0.0715(4) 0.0388(3) 0.0117(6) Uani 1 1 d . . .
O7 O 0.2635(3) 0.2479(3) 0.2809(4) 0.0105(6) Uani 1 1 d . . .
O8 O 0.7313(4) 0.4657(3) 0.1789(4) 0.0131(7) Uani 1 1 d . . .
Cl1 Cl 0.56131(12) 0.00518(12) 0.22801(12) 0.0116(2) Uani 1 1 d . . .

loop_
_atom_site_aniso_label
_atom_site_aniso_U_11
_atom_site_aniso_U_22
_atom_site_aniso_U_33
_atom_site_aniso_U_23
_atom_site_aniso_U_13
_atom_site_aniso_U_12
Cs1 0.01147(14) 0.01328(14) 0.01326(13) 0.00134(10) -0.00131(10) -0.00058(10)
Th1 0.00674(8) 0.00673(8) 0.00605(8) -0.00007(5) 0.00062(5) 0.00012(5)
Mo1 0.00706(17) 0.00715(17) 0.00598(16) 0.00013(12) 0.00092(12) 0.00030(13)
Mo2 0.00705(17) 0.00718(17) 0.00663(16) -0.00021(12) 0.00064(12) 0.00023(13)
O1 0.0122(16) 0.0112(15) 0.0087(14) 0.0017(11) 0.0026(12) 0.0002(13)
O2 0.0128(16) 0.0098(15) 0.0098(15) 0.0005(11) 0.0006(12) -0.0021(12)
O3 0.0070(15) 0.0110(16) 0.0133(16) -0.0008(12) 0.0020(12) -0.0025(12)
O4 0.0133(16) 0.0106(15) 0.0073(14) 0.0023(11) 0.0018(12) 0.0030(13)
O5 0.0099(15) 0.0082(15) 0.0116(15) -0.0017(11) 0.0027(12) 0.0005(12)
O6 0.0111(16) 0.0151(16) 0.0086(14) -0.0007(12) -0.0008(12) -0.0016(13)
O7 0.0105(16) 0.0068(14) 0.0141(15) -0.0021(11) 0.0001(12) 0.0006(12)
O8 0.0153(17) 0.0110(16) 0.0130(16) -0.0050(12) 0.0011(13) -0.0010(13)
Cl1 0.0088(5) 0.0131(5) 0.0130(5) 0.0002(4) 0.0015(4) 0.0006(4)

loop_
_atom_type_symbol
_atom_type_description
_atom_type_scat_dispersion_real
_atom_type_scat_dispersion_imag
_atom_type_scat_source
O O 0.0106 0.0060 'International Tables Vol C Tables 4.2.6.8 and 6.1.1.4'
Mo Mo -1.6832 0.6857 'International Tables Vol C Tables 4.2.6.8 and 6.1.1.4'
Cs Cs -0.3680 2.1192 'International Tables Vol C Tables 4.2.6.8 and 6.1.1.4'
Th Th -7.2400 8.8979 'International Tables Vol C Tables 4.2.6.8 and 6.1.1.4'
Cl Cl 0.1484 0.1585 'International Tables Vol C Tables 4.2.6.8 and 6.1.1.4'

loop_
_geom_angle_atom_site_label_1
_geom_angle_atom_site_label_2
_geom_angle_atom_site_label_3
_geom_angle
_geom_angle_site_symmetry_1
_geom_angle_site_symmetry_3
O5 Cs1 O7 145.53(9) 2_645 4_565
O5 Cs1 O8 58.57(9) 2_645 .
O7 Cs1 O8 148.24(9) 4_565 .
O5 Cs1 O6 120.83(9) 2_645 .
O7 Cs1 O6 55.53(8) 4_565 .
O8 Cs1 O6 143.14(9) . .
O5 Cs1 Cl1 62.29(6) 2_645 .
O7 Cs1 Cl1 113.87(6) 4_565 .
O8 Cs1 Cl1 95.81(7) . .
O6 Cs1 Cl1 61.46(6) . .
O5 Cs1 Cl1 101.72(6) 2_645 4_565
O7 Cs1 Cl1 71.84(6) 4_565 4_565
O8 Cs1 Cl1 84.16(7) . 4_565
O6 Cs1 Cl1 127.37(6) . 4_565
Cl1 Cs1 Cl1 160.09(3) . 4_565
O5 Cs1 O4 49.54(8) 2_645 3_665
O7 Cs1 O4 118.78(8) 4_565 3_665
O8 Cs1 O4 54.18(8) . 3_665
O6 Cs1 O4 158.13(8) . 3_665
Cl1 Cs1 O4 111.69(6) . 3_665
Cl1 Cs1 O4 52.70(5) 4_565 3_665
O5 Cs1 Cl1 106.35(7) 2_645 2_655
O7 Cs1 Cl1 108.11(6) 4_565 2_655
O8 Cs1 Cl1 55.95(7) . 2_655
O6 Cs1 Cl1 95.00(6) . 2_655
Cl1 Cs1 Cl1 94.729(14) . 2_655
Cl1 Cs1 Cl1 101.58(3) 4_565 2_655
O4 Cs1 Cl1 106.50(6) 3_665 2_655
O5 Cs1 Cl1 93.64(7) 2_645 3_655
O7 Cs1 Cl1 54.03(6) 4_565 3_655
O8 Cs1 Cl1 150.40(7) . 3_655
O6 Cs1 Cl1 57.71(6) . 3_655
Cl1 Cs1 Cl1 77.43(3) . 3_655
Cl1 Cs1 Cl1 92.766(14) 4_565 3_655
O4 Cs1 Cl1 101.13(6) 3_665 3_655
Cl1 Cs1 Cl1 152.22(4) 2_655 3_655
O5 Cs1 Mo1 24.00(6) 2_645 2_645
O7 Cs1 Mo1 137.37(6) 4_565 2_645
O8 Cs1 Mo1 51.40(6) . 2_645
O6 Cs1 Mo1 142.48(6) . 2_645
Cl1 Cs1 Mo1 86.28(2) . 2_645
Cl1 Cs1 Mo1 78.13(2) 4_565 2_645
O4 Cs1 Mo1 25.59(5) 3_665 2_645
Cl1 Cs1 Mo1 107.01(2) 2_655 2_645
Cl1 Cs1 Mo1 99.11(2) 3_655 2_645
O5 Cs1 Mo2 152.70(6) 2_645 4_565
O7 Cs1 Mo2 22.86(6) 4_565 4_565
O8 Cs1 Mo2 125.38(7) . 4_565
O6 Cs1 Mo2 73.63(6) . 4_565
Cl1 Cs1 Mo2 134.75(2) . 4_565
Cl1 Cs1 Mo2 55.73(2) 4_565 4_565
O4 Cs1 Mo2 107.91(5) 3_665 4_565
Cl1 Cs1 Mo2 94.26(2) 2_655 4_565
Cl1 Cs1 Mo2 74.27(2) 3_655 4_565
Mo1 Cs1 Mo2 132.373(12) 2_645 4_565
O5 Cs1 Mo2 117.16(6) 2_645 .
O7 Cs1 Mo2 72.78(6) 4_565 .
O8 Cs1 Mo2 120.10(7) . .
O6 Cs1 Mo2 23.27(6) . .
Cl1 Cs1 Mo2 55.25(2) . .
Cl1 Cs1 Mo2 140.70(2) 4_565 .
O4 Cs1 Mo2 166.59(5) 3_665 .
Cl1 Cs1 Mo2 73.91(2) 2_655 .
Cl1 Cs1 Mo2 79.89(2) 3_655 .
Mo1 Cs1 Mo2 141.041(11) 2_645 .
Mo2 Cs1 Mo2 85.300(14) 4_565 .
O6 Th1 O2 142.89(12) 4_566 .
O6 Th1 O3 109.53(12) 4_566 2
O2 Th1 O3 75.33(12) . 2
O6 Th1 O4 144.00(12) 4_566 .
O2 Th1 O4 73.05(11) . .
O3 Th1 O4 75.92(11) 2 .
O6 Th1 O7 80.44(12) 4_566 .
O2 Th1 O7 76.93(12) . .
O3 Th1 O7 144.10(12) 2 .
O4 Th1 O7 116.70(11) . .
O6 Th1 O5 73.04(12) 4_566 .
O2 Th1 O5 136.91(11) . .
O3 Th1 O5 67.85(12) 2 .
O4 Th1 O5 76.89(11) . .
O7 Th1 O5 145.38(12) . .
O6 Th1 O1 74.33(12) 4_566 .
O2 Th1 O1 72.95(11) . .
O3 Th1 O1 70.80(12) 2 .
O4 Th1 O1 137.11(12) . .
O7 Th1 O1 79.60(12) . .
O5 Th1 O1 113.05(11) . .
O6 Th1 Cl1 81.79(9) 4_566 2_655
O2 Th1 Cl1 118.64(9) . 2_655
O3 Th1 Cl1 140.52(9) 2 2_655
O4 Th1 Cl1 74.16(9) . 2_655
O7 Th1 Cl1 73.77(9) . 2_655
O5 Th1 Cl1 80.67(8) . 2_655
O1 Th1 Cl1 146.72(8) . 2_655
O6 Th1 Cs1 46.69(8) 4_566 4_566
O2 Th1 Cs1 118.98(8) . 4_566
O3 Th1 Cs1 155.55(8) 2 4_566
O4 Th1 Cs1 125.79(8) . 4_566
O7 Th1 Cs1 42.08(8) . 4_566
O5 Th1 Cs1 103.55(8) . 4_566
O1 Th1 Cs1 93.56(8) . 4_566
Cl1 Th1 Cs1 53.20(3) 2_655 4_566
O6 Th1 Cs1 63.87(9) 4_566 2_655
O2 Th1 Cs1 152.82(8) . 2_655
O3 Th1 Cs1 102.70(8) 2 2_655
O4 Th1 Cs1 80.15(8) . 2_655
O7 Th1 Cs1 112.35(8) . 2_655
O5 Th1 Cs1 35.20(8) . 2_655
O1 Th1 Cs1 132.77(8) . 2_655
Cl1 Th1 Cs1 47.15(2) 2_655 2_655
Cs1 Th1 Cs1 73.732(11) 4_566 2_655
O4 Mo1 O1 108.40(15) 4_576 3_566
O4 Mo1 O2 109.31(16) 4_576 2
O1 Mo1 O2 107.70(16) 3_566 2
O4 Mo1 O5 106.02(16) 4_576 .
O1 Mo1 O5 108.87(16) 3_566 .
O2 Mo1 O5 116.32(15) 2 .
O4 Mo1 Cs1 61.74(11) 4_576 2_655
O1 Mo1 Cs1 124.86(11) 3_566 2_655
O2 Mo1 Cs1 127.13(11) 2 2_655
O5 Mo1 Cs1 44.41(11) . 2_655
O8 Mo2 O3 108.63(17) 2_645 .
O8 Mo2 O7 109.44(17) 2_645 .
O3 Mo2 O7 108.34(16) . .
O8 Mo2 O6 112.53(17) 2_645 .
O3 Mo2 O6 108.22(16) . .
O7 Mo2 O6 109.58(16) . .
O8 Mo2 Cs1 67.54(12) 2_645 4_566
O3 Mo2 Cs1 135.67(11) . 4_566
O7 Mo2 Cs1 44.24(11) . 4_566
O6 Mo2 Cs1 113.80(11) . 4_566
O8 Mo2 Cs1 111.39(13) 2_645 .
O3 Mo2 Cs1 139.31(11) . .
O7 Mo2 Cs1 64.55(11) . .
O6 Mo2 Cs1 48.58(11) . .
Cs1 Mo2 Cs1 69.167(12) 4_566 .
Mo1 O1 Th1 167.48(19) 3_566 .
Mo1 O2 Th1 167.27(18) 2_545 .
Mo2 O3 Th1 150.37(19) . 2_545
Mo1 O4 Th1 145.01(18) 4_575 .
Mo1 O4 Cs1 92.67(12) 4_575 3_665
Th1 O4 Cs1 121.48(12) . 3_665
Mo1 O5 Th1 128.29(17) . .
Mo1 O5 Cs1 111.60(14) . 2_655
Th1 O5 Cs1 117.74(12) . 2_655
Mo2 O6 Th1 142.82(19) . 4_565
Mo2 O6 Cs1 108.15(14) . .
Th1 O6 Cs1 102.72(11) 4_565 .
Mo2 O7 Th1 136.49(18) . .
Mo2 O7 Cs1 112.90(14) . 4_566
Th1 O7 Cs1 107.88(11) . 4_566
Mo2 O8 Cs1 158.93(19) 2_655 .
Th1 Cl1 Cs1 96.43(3) 2_645 .
Th1 Cl1 Cs1 111.66(4) 2_645 4_566
Cs1 Cl1 Cs1 87.95(3) . 4_566
Th1 Cl1 Cs1 105.92(3) 2_645 2_645
Cs1 Cl1 Cs1 156.86(4) . 2_645
Cs1 Cl1 Cs1 78.42(3) 4_566 2_645
Th1 Cl1 Cs1 88.81(3) 2_645 3_655
Cs1 Cl1 Cs1 102.58(3) . 3_655
Cs1 Cl1 Cs1 156.00(4) 4_566 3_655
Cs1 Cl1 Cs1 84.10(3) 2_645 3_655

loop_
_geom_bond_atom_site_label_1
_geom_bond_atom_site_label_2
_geom_bond_distance
_geom_bond_site_symmetry_2
Cs1 O5 3.061(3) 2_645
Cs1 O7 3.211(3) 4_565
Cs1 O8 3.229(4) .
Cs1 O6 3.402(4) .
Cs1 Cl1 3.4669(12) .
Cs1 Cl1 3.5230(12) 4_565
Cs1 O4 3.586(3) 3_665
Cs1 Cl1 3.5941(12) 2_655
Cs1 Cl1 3.6521(12) 3_655
Cs1 Mo1 4.0670(7) 2_645
Cs1 Mo2 4.2397(6) 4_565
Cs1 Mo2 4.3108(6) .
Th1 O6 2.379(3) 4_566
Th1 O2 2.383(3) .
Th1 O3 2.392(3) 2
Th1 O4 2.398(3) .
Th1 O7 2.399(3) .
Th1 O5 2.415(3) .
Th1 O1 2.424(3) .
Th1 Cl1 2.8077(12) 2_655
Th1 Cs1 4.5601(5) 4_566
Th1 Cs1 4.6993(5) 2_655
Mo1 O4 1.759(3) 4_576
Mo1 O1 1.761(3) 3_566
Mo1 O2 1.768(3) 2
Mo1 O5 1.779(3) .
Mo1 Cs1 4.0669(7) 2_655
Mo2 O8 1.711(3) 2_645
Mo2 O3 1.772(3) .
Mo2 O7 1.788(3) .
Mo2 O6 1.792(3) .
Mo2 Cs1 4.2396(6) 4_566
O1 Mo1 1.761(3) 3_566
O2 Mo1 1.768(3) 2_545
O3 Th1 2.392(3) 2_545
O4 Mo1 1.759(3) 4_575
O4 Cs1 3.586(3) 3_665
O5 Cs1 3.061(3) 2_655
O6 Th1 2.379(3) 4_565
O7 Cs1 3.211(3) 4_566
O8 Mo2 1.711(3) 2_655
Cl1 Th1 2.8078(12) 2_645
Cl1 Cs1 3.5230(12) 4_566
Cl1 Cs1 3.5941(12) 2_645
Cl1 Cs1 3.6521(12) 3_655
